data_7115770
loop_
_publ_author_name
'Cooper W. Johnston'
'Travis R. Schwantje'
'Michael J. Ferguson'
'Robert McDonald'
'Robin G. Hicks'

_publ_section_title
;
 Metal coordination, and metal-ligand redox non-innocence, modulates
 allosteric C-N bond homolysis in an N-benzyl tetrazine
;
_journal_name_full Chem.Commun.
_journal_page_first 12542
_journal_paper_doi 10.1039/C4cc06235C
_journal_volume 50
_journal_year 2014
_chemical_formula_moiety 'C30 H27 F12 N5 O5 Ru'
_chemical_formula_sum 'C30 H27 F12 N5 O5 Ru'
_chemical_formula_weight 866.64
_chemical_name_systematic
; 
 ? 
;
_space_group_IT_number 14
_symmetry_cell_setting monoclinic
_symmetry_space_group_name_Hall '-P 2yn'
_symmetry_space_group_name_H-M 'P 1 21/n 1'
_atom_sites_solution_hydrogens geom
_atom_sites_solution_primary direct
_atom_sites_solution_secondary difmap
_audit_creation_method SHELXL-97
_cell_angle_alpha 90.00
_cell_angle_beta 115.7100(10)
_cell_angle_gamma 90.00
_cell_formula_units_Z 4
_cell_length_a 20.7821(4)
_cell_length_b 7.89150(10)
_cell_length_c 23.1429(4)
_cell_measurement_reflns_used 9933
_cell_measurement_temperature 173(2)
_cell_measurement_theta_max 67.52
_cell_measurement_theta_min 3.80
_cell_volume 3419.73(10)
_computing_cell_refinement 'Bruker SAINT'
_computing_data_collection 'Bruker APEX2'
_computing_data_reduction 'Bruker SAINT'
_computing_molecular_graphics 'Bruker SHELXTL'
_computing_publication_material 'Bruker SHELXTL'
_computing_structure_refinement 'SHELXL-97 (Sheldrick, 2008)'
_computing_structure_solution 'SHELXS-97 (Sheldrick, 2008)'
_diffrn_ambient_temperature 173(2)
_diffrn_measured_fraction_theta_full 0.956
_diffrn_measured_fraction_theta_max 0.956
_diffrn_measurement_device_type 'Bruker APEX-II CCD'
_diffrn_measurement_method '\f and \w scans'
_diffrn_radiation_monochromator graphite
_diffrn_radiation_source 'fine-focus sealed tube'
_diffrn_radiation_type CuK\a
_diffrn_radiation_wavelength 1.54178
_diffrn_reflns_av_R_equivalents 0.0282
_diffrn_reflns_av_sigmaI/netI 0.0226
_diffrn_reflns_limit_h_max 24
_diffrn_reflns_limit_h_min -24
_diffrn_reflns_limit_k_max 9
_diffrn_reflns_limit_k_min -9
_diffrn_reflns_limit_l_max 27
_diffrn_reflns_limit_l_min -27
_diffrn_reflns_number 21899
_diffrn_reflns_theta_full 67.88
_diffrn_reflns_theta_max 67.88
_diffrn_reflns_theta_min 2.39
_exptl_absorpt_coefficient_mu 4.746
_exptl_absorpt_correction_T_max 0.8746
_exptl_absorpt_correction_T_min 0.2882
_exptl_absorpt_correction_type numerical
_exptl_absorpt_process_details 'SADABS (Sheldrick, 2008)'
_exptl_crystal_colour purple
_exptl_crystal_density_diffrn 1.683
_exptl_crystal_density_method 'not measured'
_exptl_crystal_description plate
_exptl_crystal_F_000 1736
_exptl_crystal_size_max 0.35
_exptl_crystal_size_mid 0.13
_exptl_crystal_size_min 0.03
_refine_diff_density_max 0.947
_refine_diff_density_min -0.369
_refine_diff_density_rms 0.068
_refine_ls_extinction_method none
_refine_ls_goodness_of_fit_ref 1.054
_refine_ls_hydrogen_treatment constr
_refine_ls_matrix_type full
_refine_ls_number_parameters 490
_refine_ls_number_reflns 5950
_refine_ls_number_restraints 3
_refine_ls_restrained_S_all 1.057
_refine_ls_R_factor_all 0.0301
_refine_ls_R_factor_gt 0.0288
_refine_ls_shift/su_max 0.001
_refine_ls_shift/su_mean 0.000
_refine_ls_structure_factor_coef Fsqd
_refine_ls_weighting_details 'calc w=1/[\s^2^(Fo^2^)+(0.0464P)^2^+1.9571P] where P=(Fo^2^+2Fc^2^)/3'
_refine_ls_weighting_scheme calc
_refine_ls_wR_factor_gt 0.0752
_refine_ls_wR_factor_ref 0.0764
_reflns_number_gt 5652
_reflns_number_total 5950
_reflns_threshold_expression I>2\s(I)
_cod_data_source_file c4cc06235c2.cif
_cod_data_source_block vic1257
_cod_original_sg_symbol_H-M P2(1)/n
_cod_database_code 7115770

loop_
_symmetry_equiv_pos_as_xyz
'x, y, z'
'-x+1/2, y+1/2, -z+1/2'
'-x, -y, -z'
'x-1/2, -y-1/2, z-1/2'

loop_
_atom_site_label
_atom_site_type_symbol
_atom_site_fract_x
_atom_site_fract_y
_atom_site_fract_z
_atom_site_U_iso_or_equiv
_atom_site_adp_type
_atom_site_occupancy
_atom_site_symmetry_multiplicity
_atom_site_calc_flag
_atom_site_refinement_flags
_atom_site_disorder_assembly
_atom_site_disorder_group
Ru Ru 0.478343(7) 0.205160(18) 0.180373(7) 0.02259(7) Uani 1 1 d . . .
F1 F 0.38317(8) 0.1819(2) -0.04260(7) 0.0497(4) Uani 1 1 d . . .
F2 F 0.47956(9) 0.2591(3) -0.04715(8) 0.0607(4) Uani 1 1 d . . .
F3 F 0.41620(9) 0.4401(2) -0.02528(8) 0.0541(4) Uani 1 1 d . . .
F4 F 0.69401(8) 0.1326(2) 0.11982(8) 0.0545(4) Uani 1 1 d . . .
F5 F 0.70916(8) 0.2253(3) 0.21090(10) 0.0718(6) Uani 1 1 d . . .
F6 F 0.69241(8) -0.0378(2) 0.18984(10) 0.0657(5) Uani 1 1 d . . .
F7 F 0.20200(8) 0.2606(3) 0.11438(10) 0.0696(5) Uani 1 1 d . . .
F8 F 0.26747(12) 0.2590(4) 0.21399(10) 0.0997(9) Uani 1 1 d . . .
F9 F 0.26902(11) 0.4676(3) 0.15713(14) 0.0942(8) Uani 1 1 d . . .
F10A F 0.27176(11) -0.2187(4) 0.04204(18) 0.0949(11) Uani 0.85 1 d P A 1
F11A F 0.3626(2) -0.1941(4) 0.02536(17) 0.1030(12) Uani 0.85 1 d P A 1
F12A F 0.36824(17) -0.3378(3) 0.10220(13) 0.0962(10) Uani 0.85 1 d P A 1
F10B F 0.3840(6) -0.2689(14) 0.0577(6) 0.044(3) Uiso 0.15 1 d PD A 2
F11B F 0.3157(8) -0.3024(14) 0.0972(6) 0.059(3) Uiso 0.15 1 d PD A 2
F12B F 0.2922(8) -0.1561(19) 0.0159(5) 0.070(4) Uiso 0.15 1 d PD A 2
O1 O 0.44215(7) 0.26704(19) 0.08592(7) 0.0279(3) Uani 1 1 d . . .
O2 O 0.57426(7) 0.12214(17) 0.18832(7) 0.0251(3) Uani 1 1 d . . .
O3 O 0.38507(8) 0.29844(18) 0.17605(8) 0.0307(3) Uani 1 1 d . . .
O4 O 0.43162(7) -0.02270(18) 0.13913(7) 0.0275(3) Uani 1 1 d . . .
O5 O 0.57346(9) -0.1632(2) 0.38892(8) 0.0367(4) Uani 1 1 d . . .
N1 N 0.51963(9) 0.1709(2) 0.27848(9) 0.0243(3) Uani 1 1 d . . .
N2 N 0.51092(9) 0.0373(2) 0.31441(8) 0.0274(4) Uani 1 1 d . . .
N3 N 0.62106(10) 0.1016(2) 0.39815(9) 0.0318(4) Uani 1 1 d . . .
N4 N 0.60536(10) 0.2723(2) 0.37806(9) 0.0303(4) Uani 1 1 d . . .
N5 N 0.53072(9) 0.4257(2) 0.21337(9) 0.0260(4) Uani 1 1 d . . .
C1 C 0.44013(13) 0.2816(3) -0.01492(12) 0.0372(5) Uani 1 1 d . . .
C2 C 0.48036(11) 0.2432(3) 0.05623(11) 0.0285(4) Uani 1 1 d . . .
C3 C 0.55164(12) 0.1933(3) 0.08044(11) 0.0302(5) Uani 1 1 d . . .
H3 H 0.5735 0.1928 0.0519 0.036 Uiso 1 1 calc R . .
C4 C 0.59276(10) 0.1445(3) 0.14325(10) 0.0264(4) Uani 1 1 d . . .
C5 C 0.67266(11) 0.1148(3) 0.16582(12) 0.0339(5) Uani 1 1 d . . .
C6 C 0.26588(14) 0.3039(4) 0.15867(15) 0.0457(7) Uani 1 1 d . . .
C7 C 0.32709(12) 0.2174(3) 0.14985(12) 0.0329(5) Uani 1 1 d . . .
C8 C 0.31296(11) 0.0637(3) 0.11759(11) 0.0357(5) Uani 1 1 d . . .
H8 H 0.2647 0.0267 0.0974 0.043 Uiso 1 1 calc R . .
C9 C 0.36460(11) -0.0400(3) 0.11281(11) 0.0303(5) Uani 1 1 d . A .
C10 C 0.33963(14) -0.1980(3) 0.07041(13) 0.0403(6) Uani 1 1 d D . .
C11 C 0.56897(11) -0.0190(3) 0.36886(11) 0.0295(4) Uani 1 1 d . . .
C12 C 0.56542(11) 0.2862(2) 0.31231(11) 0.0265(4) Uani 1 1 d . . .
C13 C 0.57526(11) 0.4292(3) 0.27702(11) 0.0274(4) Uani 1 1 d . . .
C14 C 0.62501(12) 0.5575(3) 0.30449(12) 0.0335(5) Uani 1 1 d . . .
H14 H 0.6564 0.5560 0.3490 0.040 Uiso 1 1 calc R . .
C15 C 0.62781(13) 0.6876(3) 0.26556(14) 0.0381(6) Uani 1 1 d . . .
H15 H 0.6614 0.7769 0.2830 0.046 Uiso 1 1 calc R . .
C16 C 0.58137(14) 0.6866(3) 0.20114(13) 0.0386(6) Uani 1 1 d . . .
H16 H 0.5821 0.7763 0.1740 0.046 Uiso 1 1 calc R . .
C17 C 0.53387(12) 0.5540(3) 0.17648(12) 0.0326(5) Uani 1 1 d . . .
H17 H 0.5024 0.5534 0.1320 0.039 Uiso 1 1 calc R . .
C18 C 0.44260(11) -0.0581(3) 0.28510(11) 0.0301(5) Uani 1 1 d . . .
H18 H 0.4087 0.0097 0.2478 0.036 Uiso 1 1 calc R . .
C19 C 0.44985(14) -0.2308(3) 0.25978(13) 0.0397(5) Uani 1 1 d . . .
H19A H 0.4711 -0.2180 0.2296 0.048 Uiso 1 1 calc R . .
H19B H 0.4026 -0.2830 0.2378 0.048 Uiso 1 1 calc R . .
H19C H 0.4805 -0.3031 0.2956 0.048 Uiso 1 1 calc R . .
C20 C 0.41060(15) -0.0710(4) 0.33300(14) 0.0501(7) Uani 1 1 d . . .
H20A H 0.4068 0.0425 0.3484 0.060 Uiso 1 1 calc R . .
H20B H 0.4414 -0.1417 0.3693 0.060 Uiso 1 1 calc R . .
H20C H 0.3630 -0.1222 0.3121 0.060 Uiso 1 1 calc R . .
C21 C 0.69708(12) 0.0522(3) 0.42042(12) 0.0378(5) Uani 1 1 d . . .
H21 H 0.7003 -0.0733 0.4272 0.045 Uiso 1 1 calc R . .
C22 C 0.72340(13) 0.0925(4) 0.36989(13) 0.0452(6) Uani 1 1 d . . .
H22A H 0.6923 0.0373 0.3294 0.068 Uiso 1 1 calc R . .
H22B H 0.7723 0.0507 0.3843 0.068 Uiso 1 1 calc R . .
H22C H 0.7225 0.2154 0.3635 0.068 Uiso 1 1 calc R . .
C23 C 0.74300(15) 0.1348(4) 0.48401(14) 0.0555(7) Uani 1 1 d . . .
H23A H 0.7246 0.1056 0.5152 0.067 Uiso 1 1 calc R . .
H23B H 0.7419 0.2581 0.4786 0.067 Uiso 1 1 calc R . .
H23C H 0.7923 0.0942 0.4995 0.067 Uiso 1 1 calc R . .
C24 C 0.58553(13) 0.3824(3) 0.42031(12) 0.0384(5) Uani 1 1 d . . .
H24A H 0.5838 0.5012 0.4059 0.046 Uiso 1 1 calc R . .
H24B H 0.6242 0.3751 0.4645 0.046 Uiso 1 1 calc R . .
C25 C 0.51578(14) 0.3431(3) 0.42277(12) 0.0392(5) Uani 1 1 d . . .
C26 C 0.51483(18) 0.2560(4) 0.47430(15) 0.0561(7) Uani 1 1 d . . .
H26 H 0.5582 0.2143 0.5071 0.067 Uiso 1 1 calc R . .
C27 C 0.4509(2) 0.2292(5) 0.47829(18) 0.0721(10) Uani 1 1 d . . .
H27 H 0.4508 0.1700 0.5140 0.086 Uiso 1 1 calc R . .
C28 C 0.3878(2) 0.2875(5) 0.4312(2) 0.0697(10) Uani 1 1 d . . .
H28 H 0.3443 0.2695 0.4344 0.084 Uiso 1 1 calc R . .
C29 C 0.38779(18) 0.3724(4) 0.3791(2) 0.0691(9) Uani 1 1 d . . .
H29 H 0.3442 0.4116 0.3460 0.083 Uiso 1 1 calc R . .
C30 C 0.45168(16) 0.4001(4) 0.37540(16) 0.0545(7) Uani 1 1 d . . .
H30 H 0.4515 0.4595 0.3396 0.065 Uiso 1 1 calc R . .

loop_
_atom_site_aniso_label
_atom_site_aniso_U_11
_atom_site_aniso_U_22
_atom_site_aniso_U_33
_atom_site_aniso_U_23
_atom_site_aniso_U_13
_atom_site_aniso_U_12
Ru 0.01991(10) 0.02475(10) 0.02539(12) 0.00253(5) 0.01196(7) 0.00024(5)
F1 0.0435(8) 0.0604(10) 0.0343(9) -0.0048(6) 0.0066(7) -0.0088(7)
F2 0.0516(9) 0.1050(13) 0.0313(9) 0.0122(9) 0.0233(8) 0.0093(9)
F3 0.0637(10) 0.0463(9) 0.0419(9) 0.0164(7) 0.0132(7) 0.0081(7)
F4 0.0331(7) 0.0905(12) 0.0509(10) 0.0118(8) 0.0286(7) 0.0076(8)
F5 0.0283(8) 0.1064(15) 0.0794(14) -0.0486(11) 0.0222(8) -0.0215(8)
F6 0.0368(8) 0.0670(11) 0.0996(14) 0.0408(10) 0.0354(9) 0.0217(7)
F7 0.0260(8) 0.1063(14) 0.0744(13) -0.0101(11) 0.0199(8) 0.0123(8)
F8 0.0698(13) 0.190(3) 0.0596(14) 0.0324(14) 0.0475(12) 0.0613(15)
F9 0.0613(11) 0.0610(12) 0.180(2) -0.0167(13) 0.0709(14) 0.0122(9)
F10A 0.0277(10) 0.1009(19) 0.138(3) -0.0767(18) 0.0184(13) -0.0191(11)
F11A 0.153(3) 0.107(2) 0.093(2) -0.0624(19) 0.095(2) -0.075(2)
F12A 0.113(2) 0.0384(11) 0.0775(19) -0.0119(11) -0.0147(15) 0.0012(13)
O1 0.0240(7) 0.0326(8) 0.0279(9) 0.0044(6) 0.0118(6) 0.0017(6)
O2 0.0214(6) 0.0274(7) 0.0279(8) 0.0022(6) 0.0121(6) -0.0007(5)
O3 0.0270(8) 0.0345(8) 0.0337(9) 0.0032(6) 0.0160(7) 0.0045(6)
O4 0.0236(7) 0.0295(7) 0.0306(8) 0.0009(6) 0.0129(6) -0.0022(6)
O5 0.0405(9) 0.0330(8) 0.0357(10) 0.0093(7) 0.0157(7) -0.0009(7)
N1 0.0226(8) 0.0274(8) 0.0266(10) 0.0036(7) 0.0141(7) 0.0006(7)
N2 0.0270(8) 0.0290(9) 0.0283(10) 0.0048(7) 0.0139(7) -0.0033(7)
N3 0.0310(9) 0.0312(9) 0.0301(11) 0.0041(7) 0.0105(8) -0.0002(7)
N4 0.0340(10) 0.0297(9) 0.0265(11) 0.0006(7) 0.0124(8) -0.0006(7)
N5 0.0259(8) 0.0246(8) 0.0310(10) 0.0020(7) 0.0157(8) 0.0015(7)
C1 0.0359(12) 0.0459(14) 0.0311(14) 0.0049(10) 0.0156(10) 0.0008(10)
C2 0.0287(10) 0.0284(10) 0.0289(12) 0.0014(9) 0.0130(9) -0.0025(9)
C3 0.0305(11) 0.0345(11) 0.0295(13) 0.0023(8) 0.0166(10) -0.0007(8)
C4 0.0246(10) 0.0240(10) 0.0341(12) -0.0005(8) 0.0161(9) -0.0025(8)
C5 0.0252(10) 0.0425(13) 0.0381(14) 0.0007(10) 0.0174(9) -0.0020(9)
C6 0.0312(13) 0.0610(18) 0.0487(17) 0.0009(12) 0.0208(12) 0.0092(11)
C7 0.0247(11) 0.0440(13) 0.0333(14) 0.0088(9) 0.0157(10) 0.0056(9)
C8 0.0231(10) 0.0469(13) 0.0369(14) 0.0022(10) 0.0130(9) -0.0018(9)
C9 0.0266(10) 0.0360(11) 0.0292(12) 0.0026(9) 0.0130(9) -0.0051(9)
C10 0.0329(12) 0.0453(14) 0.0416(16) -0.0056(10) 0.0151(11) -0.0091(10)
C11 0.0319(10) 0.0343(11) 0.0264(12) 0.0025(9) 0.0167(9) -0.0002(9)
C12 0.0252(10) 0.0284(11) 0.0284(13) -0.0006(8) 0.0139(9) 0.0007(8)
C13 0.0246(9) 0.0282(10) 0.0324(12) 0.0001(8) 0.0152(9) 0.0011(8)
C14 0.0303(11) 0.0321(11) 0.0387(14) -0.0022(9) 0.0157(10) -0.0037(9)
C15 0.0354(12) 0.0308(11) 0.0505(17) -0.0015(10) 0.0208(12) -0.0083(9)
C16 0.0470(14) 0.0295(11) 0.0461(16) 0.0047(10) 0.0267(12) -0.0036(9)
C17 0.0375(11) 0.0295(11) 0.0341(13) 0.0046(9) 0.0185(10) 0.0011(9)
C18 0.0243(10) 0.0352(11) 0.0335(13) 0.0035(9) 0.0151(9) -0.0047(8)
C19 0.0404(13) 0.0341(12) 0.0415(15) 0.0009(10) 0.0149(11) -0.0056(10)
C20 0.0449(14) 0.0639(17) 0.0573(18) -0.0004(13) 0.0370(14) -0.0101(12)
C21 0.0295(11) 0.0381(12) 0.0372(14) 0.0043(10) 0.0064(10) -0.0002(9)
C22 0.0361(12) 0.0525(15) 0.0474(16) -0.0082(12) 0.0186(11) -0.0017(11)
C23 0.0406(14) 0.078(2) 0.0348(16) 0.0009(14) 0.0044(11) -0.0033(14)
C24 0.0488(13) 0.0362(12) 0.0323(14) -0.0060(9) 0.0195(11) -0.0034(10)
C25 0.0540(15) 0.0343(12) 0.0383(15) 0.0000(10) 0.0285(12) 0.0053(11)
C26 0.069(2) 0.0679(18) 0.0366(17) 0.0053(14) 0.0280(15) -0.0032(16)
C27 0.094(3) 0.091(3) 0.054(2) 0.0021(18) 0.054(2) -0.013(2)
C28 0.072(2) 0.075(2) 0.091(3) -0.0096(18) 0.062(2) 0.0015(17)
C29 0.0577(18) 0.064(2) 0.096(3) 0.0139(18) 0.0430(19) 0.0219(16)
C30 0.0591(17) 0.0479(15) 0.067(2) 0.0197(14) 0.0374(15) 0.0169(13)

loop_
_atom_type_symbol
_atom_type_description
_atom_type_scat_dispersion_real
_atom_type_scat_dispersion_imag
_atom_type_scat_source
C C 0.0181 0.0091 'International Tables Vol C Tables 4.2.6.8 and 6.1.1.4'
H H 0.0000 0.0000 'International Tables Vol C Tables 4.2.6.8 and 6.1.1.4'
N N 0.0311 0.0180 'International Tables Vol C Tables 4.2.6.8 and 6.1.1.4'
O O 0.0492 0.0322 'International Tables Vol C Tables 4.2.6.8 and 6.1.1.4'
F F 0.0727 0.0534 'International Tables Vol C Tables 4.2.6.8 and 6.1.1.4'
Ru Ru 0.0552 3.2960 'International Tables Vol C Tables 4.2.6.8 and 6.1.1.4'

loop_
_geom_angle_atom_site_label_1
_geom_angle_atom_site_label_2
_geom_angle_atom_site_label_3
_geom_angle
N5 Ru O2 84.07(6)
N5 Ru O3 93.01(6)
O2 Ru O3 176.84(6)
N5 Ru O1 94.97(7)
O2 Ru O1 93.76(6)
O3 Ru O1 87.71(6)
N5 Ru N1 78.38(7)
O2 Ru N1 86.27(6)
O3 Ru N1 91.94(6)
O1 Ru N1 173.31(6)
N5 Ru O4 172.55(6)
O2 Ru O4 90.41(5)
O3 Ru O4 92.59(6)
O1 Ru O4 80.36(6)
N1 Ru O4 106.33(6)
C2 O1 Ru 121.23(14)
C4 O2 Ru 121.05(13)
C7 O3 Ru 122.06(14)
C9 O4 Ru 121.03(14)
C12 N1 N2 114.65(18)
C12 N1 Ru 114.54(14)
N2 N1 Ru 130.58(13)
C11 N2 N1 119.66(16)
C11 N2 C18 122.35(17)
N1 N2 C18 116.99(17)
C11 N3 N4 118.38(18)
C11 N3 C21 118.66(18)
N4 N3 C21 114.96(17)
C12 N4 N3 112.25(17)
C12 N4 C24 117.96(18)
N3 N4 C24 115.36(18)
C17 N5 C13 118.40(19)
C17 N5 Ru 125.16(15)
C13 N5 Ru 115.45(13)
F3 C1 F1 106.5(2)
F3 C1 F2 107.2(2)
F1 C1 F2 106.6(2)
F3 C1 C2 111.7(2)
F1 C1 C2 111.09(19)
F2 C1 C2 113.3(2)
O1 C2 C3 129.0(2)
O1 C2 C1 112.21(19)
C3 C2 C1 118.8(2)
C4 C3 C2 124.4(2)
O2 C4 C3 129.21(19)
O2 C4 C5 111.66(18)
C3 C4 C5 119.11(19)
F6 C5 F5 107.7(2)
F6 C5 F4 106.5(2)
F5 C5 F4 106.68(19)
F6 C5 C4 112.26(18)
F5 C5 C4 109.64(19)
F4 C5 C4 113.69(19)
F9 C6 F8 108.4(3)
F9 C6 F7 106.4(2)
F8 C6 F7 106.1(2)
F9 C6 C7 112.7(2)
F8 C6 C7 109.8(2)
F7 C6 C7 113.2(2)
O3 C7 C8 129.5(2)
O3 C7 C6 112.6(2)
C8 C7 C6 117.8(2)
C7 C8 C9 124.5(2)
O4 C9 C8 128.7(2)
O4 C9 C10 113.19(19)
C8 C9 C10 118.10(19)
F10B C10 F11B 108.8(9)
F10B C10 F12B 103.0(9)
F11B C10 F12B 111.1(10)
F10A C10 F12A 108.0(3)
F10A C10 F11A 107.0(3)
F12A C10 F11A 103.3(3)
F10B C10 C9 116.5(6)
F11B C10 C9 108.3(6)
F12B C10 C9 109.1(7)
F10A C10 C9 115.1(2)
F12A C10 C9 112.3(2)
F11A C10 C9 110.4(2)
O5 C11 N3 123.0(2)
O5 C11 N2 122.6(2)
N3 C11 N2 114.44(19)
N1 C12 N4 122.53(19)
N1 C12 C13 116.5(2)
N4 C12 C13 120.88(19)
N5 C13 C14 122.2(2)
N5 C13 C12 113.35(18)
C14 C13 C12 124.4(2)
C15 C14 C13 118.4(2)
C16 C15 C14 119.5(2)
C15 C16 C17 119.4(2)
N5 C17 C16 122.1(2)
N2 C18 C19 113.33(18)
N2 C18 C20 109.53(19)
C19 C18 C20 111.6(2)
N3 C21 C23 110.6(2)
N3 C21 C22 111.15(19)
C23 C21 C22 111.8(2)
N4 C24 C25 116.6(2)
C30 C25 C26 118.4(3)
C30 C25 C24 121.0(2)
C26 C25 C24 120.5(3)
C25 C26 C27 120.3(3)
C28 C27 C26 120.6(3)
C27 C28 C29 119.7(3)
C28 C29 C30 119.7(3)
C25 C30 C29 121.3(3)

loop_
_geom_bond_atom_site_label_1
_geom_bond_atom_site_label_2
_geom_bond_distance
Ru N5 2.0189(17)
Ru O2 2.0294(13)
Ru O3 2.0349(14)
Ru O1 2.0385(15)
Ru N1 2.0675(18)
Ru O4 2.0696(14)
F1 C1 1.332(3)
F2 C1 1.338(3)
F3 C1 1.329(3)
F4 C5 1.327(3)
F5 C5 1.318(3)
F6 C5 1.315(3)
F7 C6 1.323(3)
F8 C6 1.315(4)
F9 C6 1.295(3)
F10A C10 1.282(3)
F11A C10 1.322(4)
F12A C10 1.316(4)
F10B C10 1.220(9)
F11B C10 1.257(9)
F12B C10 1.262(10)
O1 C2 1.269(3)
O2 C4 1.271(2)
O3 C7 1.263(3)
O4 C9 1.262(2)
O5 C11 1.217(3)
N1 C12 1.304(3)
N1 N2 1.402(2)
N2 C11 1.386(3)
N2 C18 1.486(3)
N3 C11 1.378(3)
N3 N4 1.417(3)
N3 C21 1.486(3)
N4 C12 1.386(3)
N4 C24 1.493(3)
N5 C17 1.344(3)
N5 C13 1.358(3)
C1 C2 1.519(3)
C2 C3 1.394(3)
C3 C4 1.383(3)
C4 C5 1.527(3)
C6 C7 1.533(3)
C7 C8 1.388(3)
C8 C9 1.392(3)
C9 C10 1.531(3)
C12 C13 1.459(3)
C13 C14 1.389(3)
C14 C15 1.384(3)
C15 C16 1.380(4)
C16 C17 1.381(3)
C18 C19 1.517(3)
C18 C20 1.523(3)
C21 C23 1.511(4)
C21 C22 1.524(4)
C24 C25 1.508(3)
C25 C30 1.383(4)
C25 C26 1.384(4)
C26 C27 1.388(5)
C27 C28 1.371(6)
C28 C29 1.378(5)
C29 C30 1.385(4)

loop_
_geom_torsion_atom_site_label_1
_geom_torsion_atom_site_label_2
_geom_torsion_atom_site_label_3
_geom_torsion_atom_site_label_4
_geom_torsion
N5 Ru O1 C2 85.02(16)
O2 Ru O1 C2 0.66(16)
O3 Ru O1 C2 177.85(16)
N1 Ru O1 C2 90.7(5)
O4 Ru O1 C2 -89.13(16)
N5 Ru O2 C4 -85.88(15)
O3 Ru O2 C4 -108.9(10)
O1 Ru O2 C4 8.74(15)
N1 Ru O2 C4 -164.56(15)
O4 Ru O2 C4 89.10(15)
N5 Ru O3 C7 170.93(17)
O2 Ru O3 C7 -166.1(10)
O1 Ru O3 C7 76.07(17)
N1 Ru O3 C7 -110.61(17)
O4 Ru O3 C7 -4.17(17)
N5 Ru O4 C9 -126.4(5)
O2 Ru O4 C9 -168.53(16)
O3 Ru O4 C9 12.45(16)
O1 Ru O4 C9 -74.79(16)
N1 Ru O4 C9 105.24(16)
N5 Ru N1 C12 -9.68(14)
O2 Ru N1 C12 75.03(14)
O3 Ru N1 C12 -102.36(14)
O1 Ru N1 C12 -15.4(6)
O4 Ru N1 C12 164.36(14)
N5 Ru N1 N2 176.18(17)
O2 Ru N1 N2 -99.12(16)
O3 Ru N1 N2 83.50(16)
O1 Ru N1 N2 170.4(4)
O4 Ru N1 N2 -9.78(17)
C12 N1 N2 C11 -34.7(3)
Ru N1 N2 C11 139.42(16)
C12 N1 N2 C18 156.45(18)
Ru N1 N2 C18 -29.4(2)
C11 N3 N4 C12 -38.9(3)
C21 N3 N4 C12 109.6(2)
C11 N3 N4 C24 100.1(2)
C21 N3 N4 C24 -111.4(2)
O2 Ru N5 C17 93.08(17)
O3 Ru N5 C17 -88.16(17)
O1 Ru N5 C17 -0.20(17)
N1 Ru N5 C17 -179.53(18)
O4 Ru N5 C17 50.6(6)
O2 Ru N5 C13 -75.31(14)
O3 Ru N5 C13 103.45(14)
O1 Ru N5 C13 -168.59(14)
N1 Ru N5 C13 12.08(13)
O4 Ru N5 C13 -117.7(5)
Ru O1 C2 C3 -7.7(3)
Ru O1 C2 C1 174.22(14)
F3 C1 C2 O1 58.1(3)
F1 C1 C2 O1 -60.7(3)
F2 C1 C2 O1 179.4(2)
F3 C1 C2 C3 -120.2(2)
F1 C1 C2 C3 121.0(2)
F2 C1 C2 C3 1.0(3)
O1 C2 C3 C4 6.3(4)
C1 C2 C3 C4 -175.7(2)
Ru O2 C4 C3 -13.3(3)
Ru O2 C4 C5 165.15(13)
C2 C3 C4 O2 6.2(4)
C2 C3 C4 C5 -172.1(2)
O2 C4 C5 F6 57.4(3)
C3 C4 C5 F6 -124.0(2)
O2 C4 C5 F5 -62.3(3)
C3 C4 C5 F5 116.3(2)
O2 C4 C5 F4 178.40(19)
C3 C4 C5 F4 -3.0(3)
Ru O3 C7 C8 -3.5(3)
Ru O3 C7 C6 173.89(15)
F9 C6 C7 O3 36.0(3)
F8 C6 C7 O3 -84.9(3)
F7 C6 C7 O3 156.7(2)
F9 C6 C7 C8 -146.3(3)
F8 C6 C7 C8 92.8(3)
F7 C6 C7 C8 -25.6(3)
O3 C7 C8 C9 5.7(4)
C6 C7 C8 C9 -171.5(2)
Ru O4 C9 C8 -14.9(3)
Ru O4 C9 C10 164.97(14)
C7 C8 C9 O4 5.3(4)
C7 C8 C9 C10 -174.5(2)
O4 C9 C10 F10B -12.9(8)
C8 C9 C10 F10B 167.0(7)
O4 C9 C10 F11B 110.1(8)
C8 C9 C10 F11B -70.0(8)
O4 C9 C10 F12B -128.9(8)
C8 C9 C10 F12B 51.0(9)
O4 C9 C10 F10A -179.0(3)
C8 C9 C10 F10A 0.9(4)
O4 C9 C10 F12A 56.9(3)
C8 C9 C10 F12A -123.2(3)
O4 C9 C10 F11A -57.8(3)
C8 C9 C10 F11A 122.1(3)
N4 N3 C11 O5 -168.9(2)
C21 N3 C11 O5 43.7(3)
N4 N3 C11 N2 11.2(3)
C21 N3 C11 N2 -136.1(2)
N1 N2 C11 O5 -153.4(2)
C18 N2 C11 O5 14.9(3)
N1 N2 C11 N3 26.5(3)
C18 N2 C11 N3 -165.31(19)
N2 N1 C12 N4 3.7(3)
Ru N1 C12 N4 -171.42(15)
N2 N1 C12 C13 -178.95(16)
Ru N1 C12 C13 5.9(2)
N3 N4 C12 N1 31.4(3)
C24 N4 C12 N1 -106.4(2)
N3 N4 C12 C13 -145.84(18)
C24 N4 C12 C13 76.4(3)
C17 N5 C13 C14 -2.0(3)
Ru N5 C13 C14 167.18(16)
C17 N5 C13 C12 178.25(18)
Ru N5 C13 C12 -12.5(2)
N1 C12 C13 N5 4.2(3)
N4 C12 C13 N5 -178.43(18)
N1 C12 C13 C14 -175.54(19)
N4 C12 C13 C14 1.9(3)
N5 C13 C14 C15 1.5(3)
C12 C13 C14 C15 -178.9(2)
C13 C14 C15 C16 0.2(3)
C14 C15 C16 C17 -1.2(4)
C13 N5 C17 C16 0.9(3)
Ru N5 C17 C16 -167.14(17)
C15 C16 C17 N5 0.7(4)
C11 N2 C18 C19 -63.8(3)
N1 N2 C18 C19 104.7(2)
C11 N2 C18 C20 61.5(3)
N1 N2 C18 C20 -130.0(2)
C11 N3 C21 C23 -140.9(2)
N4 N3 C21 C23 70.7(3)
C11 N3 C21 C22 94.2(2)
N4 N3 C21 C22 -54.2(3)
C12 N4 C24 C25 69.2(3)
N3 N4 C24 C25 -67.3(3)
N4 C24 C25 C30 -81.3(3)
N4 C24 C25 C26 101.9(3)
C30 C25 C26 C27 -0.9(5)
C24 C25 C26 C27 176.0(3)
C25 C26 C27 C28 0.4(6)
C26 C27 C28 C29 0.5(6)
C27 C28 C29 C30 -0.9(6)
C26 C25 C30 C29 0.4(5)
C24 C25 C30 C29 -176.5(3)
C28 C29 C30 C25 0.5(5)
